data_2004477
loop_
_publ_author_name
'Zhang, B.'
'Li, Y.-L.'
'Han, H.-X.'
'Yang, J.-K.'
'Zhu, D.-B.'
'Maruyama, Y.-S.'

_publ_section_title
;
 Bis(methylthio)ethylenedithiotetrathiafulvalene
;
_journal_issue 2
_journal_name_full 'Acta Crystallographica Section C'
_journal_page_first 400
_journal_page_last 403
_journal_paper_doi 10.1107/S0108270195012832
_journal_volume 52
_journal_year 1996
_chemical_formula_moiety 'C10 H10 S8'
_chemical_formula_sum 'C10 H10 S8'
_chemical_formula_weight 386.67
_chemical_name_common C1TET-TTF
_chemical_name_systematic ' bis(methylthio)ethylenedithiotetrathiafulvalene'
_space_group_IT_number 2
_symmetry_cell_setting triclinic
_symmetry_space_group_name_Hall '-P 1'
_symmetry_space_group_name_H-M 'P -1'
_cell_angle_alpha 98.92(4)
_cell_angle_beta 98.90(3)
_cell_angle_gamma 105.53(3)
_cell_formula_units_Z 2
_cell_length_a 8.433(2)
_cell_length_b 12.987(6)
_cell_length_c 7.743(3)
_cell_measurement_reflns_used 20
_cell_measurement_temperature 296
_cell_measurement_theta_max 12.82
_cell_measurement_theta_min 5.85
_cell_volume 789.8(6)
_computing_cell_refinement
; MSC/AFC Diffractometer Control Software (Molecular
  Structure Corporation, 1988)
;
_computing_data_collection
; MSC/AFC Diffractometer Control Software (Molecular
  Structure Corporation, 1988)
;
_computing_data_reduction 'TEXSAN PROCESS (Molecular Structure Corporation, 1985)'
_computing_molecular_graphics 'TEXSAN PLUTO'
_computing_publication_material 'TEXSAN FINISH'
_computing_structure_refinement 'TEXSAN LS'
_computing_structure_solution 'TEXSAN (Patterson)'
_diffrn_ambient_temperature 296
_diffrn_measurement_device
;
Rigaku MSC/AFC5S four-circle diffractometer
;
_diffrn_measurement_method ' \w/2\q '
_diffrn_radiation_monochromator graphite
_diffrn_radiation_source 'sealed X-ray tube'
_diffrn_radiation_type 'Molybdenum K\a'
_diffrn_radiation_wavelength 0.71069
_diffrn_reflns_av_R_equivalents 0.041
_diffrn_reflns_limit_h_max 9
_diffrn_reflns_limit_h_min 0
_diffrn_reflns_limit_k_max 13
_diffrn_reflns_limit_k_min -13
_diffrn_reflns_limit_l_max 8
_diffrn_reflns_limit_l_min -8
_diffrn_reflns_number 2240
_diffrn_reflns_reduction_process TEXSAN
_diffrn_reflns_theta_max 22.5
_diffrn_standards_decay_% <2
_diffrn_standards_interval_count 151
_diffrn_standards_number 3
_exptl_absorpt_coefficient_mu 1.066
_exptl_absorpt_correction_T_max 0.665
_exptl_absorpt_correction_T_min 0.306
_exptl_absorpt_correction_type
;
 empirical using DIFABS    (Walker & Stuart, 1983)
;
_exptl_crystal_colour orange
_exptl_crystal_density_diffrn 1.63
_exptl_crystal_density_meas 1.60
_exptl_crystal_density_method flotation
_exptl_crystal_description column
_exptl_crystal_F_000 396
_exptl_crystal_size_max 1.0
_exptl_crystal_size_mid 0.3
_exptl_crystal_size_min 0.1
_refine_diff_density_max 0.52
_refine_diff_density_min -0.51
_refine_ls_extinction_coef 3.40E-6
_refine_ls_extinction_method TEXSAN
_refine_ls_goodness_of_fit_obs 2.06
_refine_ls_hydrogen_treatment noref
_refine_ls_matrix_type full
_refine_ls_number_constraints 0
_refine_ls_number_parameters 164
_refine_ls_number_reflns 1427
_refine_ls_number_restraints 0
_refine_ls_R_factor_obs 0.060
_refine_ls_shift/esd_max 0.002
_refine_ls_structure_factor_coef F
_refine_ls_weighting_details 'w = 1/[\s^2^(F)]'
_refine_ls_weighting_scheme calc
_refine_ls_wR_factor_obs 0.081
_reflns_number_observed 1427
_reflns_number_total 2068
_reflns_observed_criterion I>2\s(I~o~)
_cod_data_source_file bm1022.cif
_cod_data_source_block a
_cod_depositor_comments
;
The following automatic conversions were performed:

'_refine_ls_weighting_scheme' value '1/[\s^2^(F)]' was changed to
'calc'. New tag '_refine_ls_weighting_details' was created. The value
of the new tag was set to 'w = 1/[\s^2^(F)]'.

Automatic conversion script
Id: cif_fix_values 3143 2015-03-26 13:38:13Z robertas 
;
_cod_original_cell_volume 789.9(6)
_cod_original_formula_sum 'C10  H10  S8'
_cod_database_code 2004477

loop_
_symmetry_equiv_pos_as_xyz
'  x,  y,  z '
' -x, -y, -z'

loop_
_atom_site_aniso_label
_atom_site_aniso_U_11
_atom_site_aniso_U_22
_atom_site_aniso_U_33
_atom_site_aniso_U_12
_atom_site_aniso_U_13
_atom_site_aniso_U_23
_atom_site_aniso_type_symbol
S1 0.054(2) 0.0490(10) 0.0490(10) 0.0150(10) 0.0090(10) 0.0100(10) S
S2 0.052(2) 0.0490(10) 0.0500(10) 0.0150(10) 0.0110(10) 0.0110(10) S
S3 0.050(2) 0.0520(10) 0.0440(10) 0.0160(10) 0.0130(10) 0.0140(10) S
S4 0.047(2) 0.0540(10) 0.0460(10) 0.0200(10) 0.0070(10) 0.0090(10) S
S5 0.057(2) 0.0570(10) 0.0590(10) 0.0100(10) 0.0020(10) -0.0020(10) S
S6 0.070(2) 0.0460(10) 0.072(2) 0.0170(10) 0.0230(10) 0.0150(10) S
S7 0.063(2) 0.0580(10) 0.075(2) 0.0300(10) 0.0010(10) 0.0060(10) S
S8 0.094(2) 0.073(2) 0.0480(10) 0.036(2) 0.0230(10) 0.0120(10) S
C1 0.024(5) 0.042(4) 0.046(4) -0.003(4) 0.012(4) 0.011(4) C
C2 0.030(5) 0.044(5) 0.047(4) 0.006(4) 0.015(4) 0.014(4) C
C3 0.029(5) 0.053(5) 0.056(5) 0.008(4) 0.019(4) 0.010(4) C
C4 0.029(5) 0.050(5) 0.054(5) 0.005(4) 0.016(4) 0.009(4) C
C5 0.028(5) 0.046(5) 0.050(5) 0.005(4) 0.014(4) 0.010(4) C
C6 0.032(5) 0.042(4) 0.047(5) 0.005(4) 0.014(4) 0.018(4) C
C7 0.057(7) 0.080(7) 0.061(6) 0.018(6) 0.004(5) 0.019(5) C
C8 0.068(8) 0.077(7) 0.130(10) 0.000(6) 0.050(8) 0.060(7) C
C9 0.052(7) 0.042(5) 0.076(6) 0.001(5) 0.012(5) 0.006(4) C
C10 0.089(9) 0.069(6) 0.074(7) 0.031(6) 0.028(6) 0.011(5) C

loop_
_atom_site_label
_atom_site_fract_x
_atom_site_fract_y
_atom_site_fract_z
_atom_site_U_iso_or_equiv
_atom_site_type_symbol
S1 0.7585(3) 0.4517(2) 0.5646(3) 4.03(9) S
S2 0.6169(3) 0.5230(2) 0.2466(3) 3.97(9) S
S3 0.7365(3) 0.2202(2) 0.3109(3) 3.78(8) S
S4 0.5840(3) 0.2908(2) -0.0003(3) 3.84(8) S
S5 0.8182(3) 0.6726(2) 0.8057(3) 4.9(1) S
S6 0.6669(3) 0.7489(2) 0.4519(3) 4.8(1) S
S7 0.8444(3) 0.0517(2) 0.0910(3) 5.2(1) S
S8 0.6688(4) 0.1378(2) -0.2686(3) 5.4(1) S
C1 0.682(1) 0.4205(6) 0.331(1) 3.1(3) C
C2 0.671(1) 0.3247(6) 0.231(1) 3.2(3) C
C3 0.756(1) 0.5875(6) 0.592(1) 3.6(3) C
C4 0.693(1) 0.6208(6) 0.446(1) 3.5(3) C
C5 0.754(1) 0.1578(6) 0.098(1) 3.3(3) C
C6 0.681(1) 0.1885(6) -0.044(1) 3.1(3) C
C7 0.926(1) 0.5967(8) 0.934(1) 5.3(4) C
C8 0.839(1) 0.8137(9) 0.352(2) 7.1(5) C
C9 0.706(1) -0.0394(7) -0.112(1) 4.7(4) C
C10 0.729(1) 0.0139(8) -0.273(1) 6.0(4) C
H1 0.850876 0.527140 0.931326 ? H
H2 1.018986 0.587449 0.884549 ? H
H3 0.965851 0.635820 1.054640 ? H
H4 0.942794 0.815226 0.422378 ? H
H5 0.825717 0.773385 0.234648 ? H
H6 0.838384 0.886176 0.347052 ? H
H7 0.734097 -0.106012 -0.130144 ? H
H8 0.592845 -0.053877 -0.098856 ? H
H9 0.662203 -0.037588 -0.377131 ? H
H10 0.843826 0.030728 -0.280225 ? H

loop_
_atom_type_symbol
_atom_type_description
_atom_type_scat_dispersion_real
_atom_type_scat_dispersion_imag
_atom_type_scat_source
C C 0.017 0.009 IntTabIV
H H 0 0 IntTabIV
S S 0.319 0.577 IntTabIV

loop_
_geom_angle_atom_site_label_1
_geom_angle_atom_site_label_2
_geom_angle_atom_site_label_3
_geom_angle
_geom_angle_publ_flag
C3 S1 C1 94.8(4) yes
C1 S2 C4 95.5(4) yes
C2 S3 C5 93.6(4) yes
C6 S4 C2 94.1(4) yes
C3 S5 C7 102.2(4) yes
C4 S6 C8 101.2(5) yes
C5 S7 C9 98.6(4) yes
C6 S8 C10 104.9(4) yes
C2 C1 S2 123.9(6) yes
C2 C1 S1 121.6(6) yes
S2 C1 S1 114.5(4) yes
C1 C2 S3 125.1(6) yes
C1 C2 S4 121.5(6) yes
S3 C2 S4 113.4(4) yes
C4 C3 S1 117.5(6) yes
C4 C3 S5 122.1(6) yes
S1 C3 S5 120.3(5) yes
C3 C4 S6 123.8(6) yes
C3 C4 S2 117.0(6) yes
S6 C4 S2 119.0(5) yes
C6 C5 S7 125.9(6) yes
C6 C5 S3 117.1(6) yes
S7 C5 S3 116.7(4) yes
C5 C6 S8 127.8(6) yes
C5 C6 S4 116.8(6) yes
S8 C6 S4 115.4(4) yes
C10 C9 S7 110.0(6) yes
C9 C10 S8 115.7(6) yes

loop_
_geom_bond_atom_site_label_1
_geom_bond_atom_site_label_2
_geom_bond_distance
_geom_bond_publ_flag
S1 C3 1.750(8) yes
S1 C1 1.770(8) yes
S2 C1 1.746(8) yes
S2 C4 1.750(8) yes
S3 C2 1.756(8) yes
S3 C5 1.766(7) yes
S4 C6 1.756(8) yes
S4 C2 1.766(8) yes
S5 C3 1.755(8) yes
S5 C7 1.820(10) yes
S6 C4 1.730(8) yes
S6 C8 1.820(10) yes
S7 C5 1.739(8) yes
S7 C9 1.828(9) yes
S8 C6 1.737(8) yes
S8 C10 1.810(10) yes
C1 C2 1.330(10) yes
C3 C4 1.350(10) yes
C5 C6 1.350(10) yes
C9 C10 1.530(10) yes
C7 H1 0.950 no
C7 H2 0.950 no
C7 H3 0.950 no
C8 H4 0.950 no
C8 H5 0.950 no
C8 H6 0.950 no
C9 H7 0.950 no
C9 H8 0.950 no
C10 H9 0.950 no
C10 H10 0.950 no

loop_
_geom_contact_atom_site_label_1
_geom_contact_atom_site_label_2
_geom_contact_distance
_geom_contact_site_symmetry_2
_geom_contact_publ_flag
S1 C4 3.652(8) 2_666 no
S1 S2 3.755(3) 2_666 yes
S1 S6 3.798(4) 2_666 yes
S2 C3 3.583(8) 2_666 no
S2 S5 3.782(4) 2_666 yes
S2 C7 3.860(10) 1_554 no
S2 S4 3.869(3) 2_665 yes
S2 S2 3.894(5) 2_665 yes
S3 S8 3.661(3) 1_556 yes
S3 C9 3.770(10) 2_655 no
S3 S5 3.937(4) 2_766 yes
S4 S6 3.679(4) 2_665 yes
S4 C9 3.830(10) 2_655 no
S4 C8 3.900(10) 2_665 no
S4 C7 3.920(10) 2_766 no
S5 C5 3.580(9) 2_766 no
S5 S7 3.809(4) 2_766 yes
S5 C1 3.982(8) 2_666 no
S6 C10 3.620(10) 1_566 no
S6 S8 3.719(4) 2_665 yes
S6 C9 3.919(9) 1_566 no
S6 C1 3.942(8) 2_666 no
S7 S7 3.624(5) 2_755 yes
S7 C9 3.810(10) 2_755 no
S7 C8 3.940(10) 1_545 no
C1 C4 3.780(10) 2_666 no
C1 C3 3.800(10) 2_666 no
C2 C7 3.760(10) 2_766 yes
C3 C4 3.950(10) 2_666 no
C5 C7 3.650(10) 2_766 yes
C5 C9 3.800(10) 2_655 no
C6 C7 3.590(10) 2_766 yes
C6 C9 3.800(10) 2_655 no
C7 C7 3.31(2) 2_767 yes
C8 C10 3.93(2) 2_765 no
C8 C10 3.980(10) 1_566 no
